data_7719145
loop_
_publ_author_name
'Yang, Wenbang'
'White, Andrew J. P.'
'Crimmin, Mark R.'

_publ_section_title
;
 Homocoupling of C<sub>1</sub> building blocks by a heterometallic Mg-Al
 complex.
;
_journal_issue 31
_journal_name_full 'Dalton transactions (Cambridge, England : 2003)'
_journal_page_first 11828
_journal_page_last 11832
_journal_paper_doi 10.1039/d5dt01351h
_journal_volume 54
_journal_year 2025
_chemical_formula_moiety 'C112 H150 Al2 Mg2 N8 O4, C7 H8'
_chemical_formula_sum 'C119 H158 Al2 Mg2 N8 O4'
_chemical_formula_weight 1867.10
_space_group_crystal_system monoclinic
_space_group_IT_number 14
_space_group_name_Hall '-P 2yn'
_space_group_name_H-M_alt 'P 1 21/n 1'
_atom_sites_solution_hydrogens mixed
_audit_creation_method SHELXL-2019/3
_audit_update_record
;
2025-05-27 deposited with the CCDC.	2025-07-23 downloaded from the CCDC.
;
_cell_angle_alpha 90
_cell_angle_beta 100.5770(15)
_cell_angle_gamma 90
_cell_formula_units_Z 2
_cell_length_a 14.2932(2)
_cell_length_b 14.5773(3)
_cell_length_c 27.1832(5)
_cell_measurement_reflns_used 6581
_cell_measurement_temperature 173(2)
_cell_measurement_theta_max 73.0080
_cell_measurement_theta_min 4.3550
_cell_volume 5567.56(17)
_computing_cell_refinement 'CrysAlisPro, Rigaku OD'
_computing_data_collection 'CrysAlisPro, Rigaku OD'
_computing_data_reduction 'CrysAlisPro, Rigaku OD'
_computing_molecular_graphics 'Bruker SHELXTL'
_computing_publication_material 'CIFTAB-2014 (Sheldrick, 2014)'
_computing_structure_refinement 'SHELXL-2019/2 (Sheldrick, 2019)'
_computing_structure_solution 'SHELXT-2018 (Sheldrick, 2023)'
_diffrn_ambient_temperature 173(2)
_diffrn_detector_area_resol_mean 10.4115
_diffrn_measured_fraction_theta_full 0.985
_diffrn_measured_fraction_theta_max 0.946
_diffrn_measurement_device_type 'Agilent Xcalibur PX Ultra A'
_diffrn_measurement_method 'omega scans'
_diffrn_radiation_type CuK\a
_diffrn_radiation_wavelength 1.54184
_diffrn_reflns_av_R_equivalents 0.0369
_diffrn_reflns_av_unetI/netI 0.0545
_diffrn_reflns_Laue_measured_fraction_full 0.985
_diffrn_reflns_Laue_measured_fraction_max 0.946
_diffrn_reflns_limit_h_max 14
_diffrn_reflns_limit_h_min -17
_diffrn_reflns_limit_k_max 17
_diffrn_reflns_limit_k_min -17
_diffrn_reflns_limit_l_max 32
_diffrn_reflns_limit_l_min -23
_diffrn_reflns_number 18401
_diffrn_reflns_point_group_measured_fraction_full 0.985
_diffrn_reflns_point_group_measured_fraction_max 0.946
_diffrn_reflns_theta_full 67.684
_diffrn_reflns_theta_max 73.739
_diffrn_reflns_theta_min 3.454
_diffrn_source 'Enhance Ultra (Cu) X-ray Source'
_exptl_absorpt_coefficient_mu 0.757
_exptl_absorpt_correction_T_max 0.956
_exptl_absorpt_correction_T_min 0.905
_exptl_absorpt_correction_type analytical
_exptl_absorpt_process_details
; 
CrysAlisPro 1.171.38.46 (Rigaku Oxford Diffraction, 2015) 
Analytical numeric absorption correction using a multifaceted crystal 
model based on expressions derived by R.C. Clark & J.S. Reid. 
(Clark, R. C. & Reid, J. S. (1995). Acta Cryst. A51, 887-897) 
Empirical absorption correction using spherical harmonics, 
implemented in SCALE3 ABSPACK scaling algorithm. 
;
_exptl_crystal_colour Colourless
_exptl_crystal_density_diffrn 1.114
_exptl_crystal_description blocks
_exptl_crystal_F_000 2020
_exptl_crystal_size_max 0.173
_exptl_crystal_size_mid 0.157
_exptl_crystal_size_min 0.062
_refine_diff_density_max 0.288
_refine_diff_density_min -0.304
_refine_diff_density_rms 0.045
_refine_ls_extinction_method none
_refine_ls_goodness_of_fit_ref 1.020
_refine_ls_hydrogen_treatment mixed
_refine_ls_matrix_type full
_refine_ls_number_parameters 632
_refine_ls_number_reflns 10658
_refine_ls_number_restraints 40
_refine_ls_restrained_S_all 1.022
_refine_ls_R_factor_all 0.0732
_refine_ls_R_factor_gt 0.0511
_refine_ls_shift/su_max 0.001
_refine_ls_shift/su_mean 0.000
_refine_ls_structure_factor_coef Fsqd
_refine_ls_weighting_details 'w=1/[\s^2^(Fo^2^)+(0.0573P)^2^+1.8443P] where P=(Fo^2^+2Fc^2^)/3'
_refine_ls_weighting_scheme calc
_refine_ls_wR_factor_gt 0.1252
_refine_ls_wR_factor_ref 0.1410
_reflns_Friedel_coverage 0.000
_reflns_number_gt 8094
_reflns_number_total 10658
_reflns_threshold_expression 'I > 2\s(I)'
_cod_data_source_file d5dt01351h3.cif
_cod_data_source_block 5
_cod_depositor_comments 'Adding full bibliography for 7719144--7719147.cif.'
_cod_original_cell_volume 5567.53(18)
_cod_original_sg_symbol_H-M 'P 21/n'
_cod_database_code 7719145
_shelx_shelxl_version_number 2019/3
_shelx_space_group_comment
; 
The symmetry employed for this shelxl refinement is uniquely defined 
by the following loop, which should always be used as a source of 
symmetry information in preference to the above space-group names. 
They are only intended as comments. 
;

loop_
_space_group_symop_operation_xyz
'x, y, z'
'-x+1/2, y+1/2, -z+1/2'
'-x, -y, -z'
'x-1/2, -y-1/2, z-1/2'

loop_
_atom_site_label
_atom_site_type_symbol
_atom_site_fract_x
_atom_site_fract_y
_atom_site_fract_z
_atom_site_U_iso_or_equiv
_atom_site_adp_type
_atom_site_occupancy
_atom_site_site_symmetry_order
_atom_site_calc_flag
_atom_site_refinement_flags_posn
_atom_site_refinement_flags_adp
_atom_site_refinement_flags_occupancy
_atom_site_disorder_assembly
_atom_site_disorder_group
Al1 Al 0.37390(4) 0.38525(4) 0.70975(2) 0.02660(14) Uani 1 1 d . . . . .
H1 H 0.3498(17) 0.4881(18) 0.7115(9) 0.044(7) Uiso 1 1 d . . . . .
Mg1 Mg 0.40121(4) 0.53407(5) 0.47998(2) 0.02803(15) Uani 1 1 d . . . . .
N1 N 0.47152(10) 0.34744(12) 0.76290(6) 0.0262(3) Uani 1 1 d . . . . .
C1 C 0.45457(13) 0.29744(14) 0.80174(7) 0.0278(4) Uani 1 1 d . . . . .
C2 C 0.36526(13) 0.26133(15) 0.80445(7) 0.0296(4) Uani 1 1 d . . . . .
H2A H 0.358941 0.234646 0.835558 0.035 Uiso 1 1 calc R U . . .
C3 C 0.28372(13) 0.25960(14) 0.76687(7) 0.0275(4) Uani 1 1 d . . . . .
N3 N 0.27886(10) 0.30356(12) 0.72342(6) 0.0266(3) Uani 1 1 d . . . . .
C4 C 0.53379(15) 0.27730(17) 0.84527(8) 0.0370(5) Uani 1 1 d . . . . .
H4A H 0.594844 0.277249 0.833737 0.055 Uiso 1 1 calc R U . . .
H4B H 0.523270 0.217066 0.859321 0.055 Uiso 1 1 calc R U . . .
H4C H 0.534692 0.324490 0.871031 0.055 Uiso 1 1 calc R U . . .
C5 C 0.20126(14) 0.20297(16) 0.77656(8) 0.0351(5) Uani 1 1 d . . . . .
H5A H 0.141602 0.235055 0.763533 0.053 Uiso 1 1 calc R U . . .
H5B H 0.206696 0.193416 0.812656 0.053 Uiso 1 1 calc R U . . .
H5C H 0.201667 0.143486 0.759804 0.053 Uiso 1 1 calc R U . . .
C6 C 0.56852(13) 0.37557(14) 0.76180(7) 0.0277(4) Uani 1 1 d . . . . .
C7 C 0.62286(14) 0.32097(15) 0.73495(8) 0.0316(4) Uani 1 1 d . . . . .
C8 C 0.71697(15) 0.34740(18) 0.73546(9) 0.0413(5) Uani 1 1 d . . . . .
H8A H 0.755628 0.311663 0.717862 0.050 Uiso 1 1 calc R U . . .
C9 C 0.75476(15) 0.42466(19) 0.76114(10) 0.0465(6) Uani 1 1 d . . . . .
H9A H 0.819328 0.440739 0.761616 0.056 Uiso 1 1 calc R U . . .
C10 C 0.69964(15) 0.47832(17) 0.78597(9) 0.0414(5) Uani 1 1 d . . . . .
H10A H 0.726393 0.531733 0.803037 0.050 Uiso 1 1 calc R U . . .
C11 C 0.60484(14) 0.45576(15) 0.78657(8) 0.0330(4) Uani 1 1 d . . . . .
C12 C 0.58363(15) 0.23436(15) 0.70784(8) 0.0353(5) Uani 1 1 d . . . . .
H12A H 0.512617 0.238561 0.701961 0.042 Uiso 1 1 calc R U . . .
C13 C 0.6128(2) 0.2232(2) 0.65698(10) 0.0560(7) Uani 1 1 d . . . . .
H13A H 0.594309 0.278070 0.636677 0.084 Uiso 1 1 calc R U . . .
H13B H 0.580992 0.169372 0.639943 0.084 Uiso 1 1 calc R U . . .
H13C H 0.681949 0.215059 0.661632 0.084 Uiso 1 1 calc R U . . .
C14 C 0.6124(2) 0.14965(18) 0.73998(11) 0.0547(7) Uani 1 1 d . . . . .
H14A H 0.681937 0.147319 0.749492 0.082 Uiso 1 1 calc R U . . .
H14B H 0.589661 0.094444 0.720910 0.082 Uiso 1 1 calc R U . . .
H14C H 0.584240 0.152759 0.770187 0.082 Uiso 1 1 calc R U . . .
C15 C 0.54712(16) 0.51768(17) 0.81473(9) 0.0415(5) Uani 1 1 d . . . . .
H15A H 0.482152 0.490459 0.811982 0.050 Uiso 1 1 calc R U . . .
C16 C 0.5914(2) 0.5245(2) 0.87041(10) 0.0589(7) Uani 1 1 d . . . . .
H16A H 0.598773 0.462888 0.884973 0.088 Uiso 1 1 calc R U . . .
H16B H 0.549858 0.561044 0.887739 0.088 Uiso 1 1 calc R U . . .
H16C H 0.653893 0.554094 0.874106 0.088 Uiso 1 1 calc R U . . .
C17 C 0.5362(2) 0.6137(2) 0.79202(11) 0.0563(7) Uani 1 1 d . . . . .
H17A H 0.599138 0.641726 0.794209 0.084 Uiso 1 1 calc R U . . .
H17B H 0.497456 0.651381 0.810412 0.084 Uiso 1 1 calc R U . . .
H17C H 0.504973 0.609580 0.756839 0.084 Uiso 1 1 calc R U . . .
C18 C 0.19623(13) 0.29209(16) 0.68422(7) 0.0317(4) Uani 1 1 d . . . . .
C19 C 0.12147(14) 0.35509(17) 0.67997(9) 0.0384(5) Uani 1 1 d . . . . .
C20 C 0.04835(16) 0.3491(2) 0.63826(10) 0.0496(6) Uani 1 1 d . . . . .
H20A H -0.002332 0.392234 0.634327 0.060 Uiso 1 1 calc R U . . .
C21 C 0.04852(17) 0.2818(2) 0.60275(10) 0.0560(7) Uani 1 1 d . . . . .
H21A H -0.000767 0.279690 0.574098 0.067 Uiso 1 1 calc R U . . .
C22 C 0.11989(18) 0.2180(2) 0.60885(9) 0.0515(7) Uani 1 1 d . . . . .
H22A H 0.118224 0.170780 0.584599 0.062 Uiso 1 1 calc R U . . .
C23 C 0.19535(15) 0.22009(17) 0.64981(8) 0.0380(5) Uani 1 1 d . . . . .
C24 C 0.11574(16) 0.42644(18) 0.72026(10) 0.0479(6) Uani 1 1 d . . . . .
H24A H 0.176517 0.423159 0.745186 0.057 Uiso 1 1 calc R U . . .
C25 C 0.0341(2) 0.4046(2) 0.74813(11) 0.0597(7) Uani 1 1 d . . . . .
H25A H -0.026400 0.404598 0.724368 0.090 Uiso 1 1 calc R U . . .
H25B H 0.032112 0.451274 0.773887 0.090 Uiso 1 1 calc R U . . .
H25C H 0.044585 0.344158 0.763918 0.090 Uiso 1 1 calc R U . . .
C26 C 0.1062(2) 0.5237(2) 0.69998(13) 0.0636(8) Uani 1 1 d . . . . .
H26A H 0.161912 0.538858 0.685258 0.095 Uiso 1 1 calc R U . . .
H26B H 0.101959 0.566487 0.727285 0.095 Uiso 1 1 calc R U . . .
H26C H 0.048520 0.528498 0.674295 0.095 Uiso 1 1 calc R U . . .
C27 C 0.27057(18) 0.14554(19) 0.65609(10) 0.0475(6) Uani 1 1 d . . . . .
H27A H 0.317749 0.159293 0.687178 0.057 Uiso 1 1 calc R U . . .
C28 C 0.3242(2) 0.1431(2) 0.61234(13) 0.0696(9) Uani 1 1 d . . . . .
H28A H 0.279615 0.128660 0.581398 0.104 Uiso 1 1 calc R U . . .
H28B H 0.373825 0.095933 0.618541 0.104 Uiso 1 1 calc R U . . .
H28C H 0.353407 0.203021 0.609039 0.104 Uiso 1 1 calc R U . . .
C29 C 0.2265(2) 0.0510(2) 0.66285(11) 0.0596(7) Uani 1 1 d . . . . .
H29A H 0.192579 0.053427 0.691045 0.089 Uiso 1 1 calc R U . . .
H29B H 0.277072 0.004828 0.669544 0.089 Uiso 1 1 calc R U . . .
H29C H 0.181875 0.034663 0.632270 0.089 Uiso 1 1 calc R U . . .
N31 N 0.32425(11) 0.65151(13) 0.48087(6) 0.0326(4) Uani 1 1 d . . . . .
C31 C 0.26054(14) 0.67333(16) 0.44012(8) 0.0336(4) Uani 1 1 d . . . . .
C32 C 0.22616(14) 0.61275(16) 0.40105(8) 0.0363(5) Uani 1 1 d . . . . .
H32A H 0.187199 0.640245 0.372824 0.044 Uiso 1 1 calc R U . . .
C33 C 0.23984(14) 0.51827(17) 0.39680(8) 0.0354(5) Uani 1 1 d . . . . .
N33 N 0.30215(11) 0.46891(13) 0.42881(6) 0.0329(4) Uani 1 1 d . . . . .
C34 C 0.22062(17) 0.76967(17) 0.43449(9) 0.0439(5) Uani 1 1 d . . . . .
H34A H 0.181824 0.780763 0.460115 0.066 Uiso 1 1 calc R U . . .
H34B H 0.181103 0.776720 0.401214 0.066 Uiso 1 1 calc R U . . .
H34C H 0.273075 0.813938 0.438511 0.066 Uiso 1 1 calc R U . . .
C35 C 0.17797(16) 0.47127(19) 0.35303(9) 0.0458(6) Uani 1 1 d . . . . .
H35A H 0.217895 0.447954 0.330096 0.069 Uiso 1 1 calc R U . . .
H35B H 0.131829 0.515261 0.335362 0.069 Uiso 1 1 calc R U . . .
H35C H 0.144033 0.420113 0.365223 0.069 Uiso 1 1 calc R U . . .
C36 C 0.33824(15) 0.71806(16) 0.52093(7) 0.0345(5) Uani 1 1 d . . . . .
C37 C 0.27273(17) 0.72130(19) 0.55377(9) 0.0446(6) Uani 1 1 d . . . . .
C38 C 0.28620(19) 0.7876(2) 0.59164(9) 0.0526(7) Uani 1 1 d . . . . .
H38A H 0.242005 0.791323 0.613746 0.063 Uiso 1 1 calc R U . . .
C39 C 0.3612(2) 0.8469(2) 0.59760(10) 0.0540(7) Uani 1 1 d . . . . .
H39A H 0.369038 0.891081 0.623706 0.065 Uiso 1 1 calc R U . . .
C40 C 0.42560(18) 0.84249(19) 0.56565(9) 0.0475(6) Uani 1 1 d . . . . .
H40A H 0.478160 0.883477 0.570319 0.057 Uiso 1 1 calc R U . . .
C41 C 0.41516(15) 0.77905(16) 0.52655(8) 0.0364(5) Uani 1 1 d . . . . .
C42 C 0.19066(19) 0.6544(2) 0.54961(11) 0.0572(7) Uani 1 1 d . . . . .
H42A H 0.137210 0.683830 0.562165 0.069 Uiso 1 1 calc R U . . .
H42B H 0.168333 0.638361 0.513995 0.069 Uiso 1 1 calc R U . . .
C43 C 0.2197(3) 0.5679(2) 0.57922(13) 0.0732(9) Uani 1 1 d . . . . .
H43A H 0.268949 0.535991 0.565042 0.110 Uiso 1 1 calc R U . . .
H43B H 0.164211 0.527806 0.577646 0.110 Uiso 1 1 calc R U . . .
H43C H 0.244758 0.583936 0.614171 0.110 Uiso 1 1 calc R U . . .
C44 C 0.48531(17) 0.77840(18) 0.49127(9) 0.0452(6) Uani 1 1 d . . . . .
H44A H 0.458259 0.741947 0.461292 0.054 Uiso 1 1 calc R U . . .
H44B H 0.544336 0.747461 0.507932 0.054 Uiso 1 1 calc R U . . .
C45 C 0.5104(3) 0.8728(2) 0.47472(13) 0.0754(10) Uani 1 1 d . . . . .
H45A H 0.555694 0.867124 0.451834 0.113 Uiso 1 1 calc R U . . .
H45B H 0.539236 0.908799 0.504042 0.113 Uiso 1 1 calc R U . . .
H45C H 0.452617 0.903563 0.457556 0.113 Uiso 1 1 calc R U . . .
C46 C 0.30337(14) 0.37155(16) 0.42089(8) 0.0374(5) Uani 1 1 d . . . . .
C47 C 0.34877(16) 0.33451(18) 0.38371(9) 0.0440(5) Uani 1 1 d . . . . .
C48 C 0.34360(19) 0.2401(2) 0.37565(11) 0.0561(7) Uani 1 1 d . . . . .
H48A H 0.371745 0.214236 0.349772 0.067 Uiso 1 1 calc R U . . .
C49 C 0.2983(2) 0.1833(2) 0.40458(13) 0.0643(8) Uani 1 1 d . . . . .
H49A H 0.294846 0.119170 0.398326 0.077 Uiso 1 1 calc R U . . .
C50 C 0.25842(19) 0.2200(2) 0.44239(12) 0.0600(7) Uani 1 1 d . . . . .
H50A H 0.229135 0.180239 0.462766 0.072 Uiso 1 1 calc R U . . .
C51 C 0.25976(16) 0.31436(18) 0.45170(10) 0.0452(6) Uani 1 1 d . . . . .
C52 C 0.40149(17) 0.3937(2) 0.35181(10) 0.0493(6) Uani 1 1 d . . . . .
H52A H 0.399033 0.458431 0.362587 0.059 Uiso 1 1 calc R U . . .
H52B H 0.368574 0.389890 0.316493 0.059 Uiso 1 1 calc R U . . .
C53 C 0.50487(19) 0.3659(2) 0.35499(11) 0.0594(7) Uani 1 1 d . . . . .
H53A H 0.536117 0.408967 0.335504 0.089 Uiso 1 1 calc R U . . .
H53B H 0.507833 0.303875 0.341499 0.089 Uiso 1 1 calc R U . . .
H53C H 0.537351 0.367023 0.390025 0.089 Uiso 1 1 calc R U . . .
C54 C 0.21351(18) 0.3522(2) 0.49303(10) 0.0543(7) Uani 1 1 d . . . . .
H54A H 0.252824 0.403442 0.509407 0.065 Uiso 1 1 calc R U . . .
H54B H 0.212823 0.303690 0.518454 0.065 Uiso 1 1 calc R U . . .
C55 C 0.1126(2) 0.3864(3) 0.47573(13) 0.0742(9) Uani 1 1 d . . . . .
H55A H 0.112783 0.436609 0.451785 0.111 Uiso 1 1 calc R U . . .
H55B H 0.087005 0.408499 0.504625 0.111 Uiso 1 1 calc R U . . .
H55C H 0.072861 0.336120 0.459603 0.111 Uiso 1 1 calc R U . . .
O61 O 0.40071(10) 0.35273(11) 0.65272(5) 0.0380(3) Uani 1 1 d . . . . .
C62 C 0.42381(13) 0.39444(15) 0.61364(7) 0.0296(4) Uani 1 1 d . . . . .
C63 C 0.44491(13) 0.42564(14) 0.57710(7) 0.0282(4) Uani 1 1 d . . . . .
O64 O 0.46950(9) 0.46476(10) 0.53726(5) 0.0307(3) Uani 1 1 d . . . . .
C70 C 0.1766(11) -0.0096(13) 0.5082(9) 0.118(7) Uiso 0.273(7) 1 d D U P A -1
H70A H 0.186607 -0.049388 0.480567 0.177 Uiso 0.273(7) 1 calc R U P A -1
H70B H 0.195571 -0.042174 0.539994 0.177 Uiso 0.273(7) 1 calc R U P A -1
H70C H 0.215119 0.046090 0.508363 0.177 Uiso 0.273(7) 1 calc R U P A -1
C71 C 0.0723(6) 0.0163(9) 0.5015(7) 0.122(8) Uiso 0.273(7) 1 d DG U P A -1
C72 C 0.0065(8) -0.0492(7) 0.5102(5) 0.084(4) Uiso 0.273(7) 1 d DG U P A -1
H72A H 0.027733 -0.107223 0.523718 0.101 Uiso 0.273(7) 1 calc R U P A -1
C73 C -0.0903(7) -0.0297(8) 0.4991(4) 0.061(4) Uiso 0.273(7) 1 d G U P A -1
H73A H -0.135214 -0.074504 0.505020 0.073 Uiso 0.273(7) 1 calc R U P A -1
C74 C -0.1213(6) 0.0552(8) 0.4793(4) 0.094(5) Uiso 0.273(7) 1 d G U P A -1
H74A H -0.187490 0.068472 0.471666 0.113 Uiso 0.273(7) 1 calc R U P A -1
C75 C -0.0556(9) 0.1207(7) 0.4706(5) 0.089(4) Uiso 0.273(7) 1 d G U P A -1
H75A H -0.076820 0.178731 0.457010 0.107 Uiso 0.273(7) 1 calc R U P A -1
C76 C 0.0412(8) 0.1013(8) 0.4817(6) 0.161(12) Uiso 0.273(7) 1 d DG U P A -1
H76A H 0.086127 0.146015 0.475708 0.193 Uiso 0.273(7) 1 calc R U P A -1
C70' C 0.2117(10) -0.0109(10) 0.5023(7) 0.073(4) Uiso 0.227(7) 1 d D U P A -2
H70D H 0.241680 -0.066564 0.518236 0.109 Uiso 0.227(7) 1 calc R U P A -2
H70E H 0.242500 0.043190 0.519588 0.109 Uiso 0.227(7) 1 calc R U P A -2
H70F H 0.218772 -0.009528 0.467135 0.109 Uiso 0.227(7) 1 calc R U P A -2
C71' C 0.1019(6) -0.0107(6) 0.5055(3) 0.033(3) Uiso 0.227(7) 1 d DG U P A -2
C72' C 0.0576(6) -0.0903(6) 0.5177(4) 0.052(4) Uiso 0.227(7) 1 d DG U P A -2
H72B H 0.094471 -0.143112 0.528648 0.062 Uiso 0.227(7) 1 calc R U P A -2
C73' C -0.0407(7) -0.0925(7) 0.5138(6) 0.064(5) Uiso 0.227(7) 1 d G U P A -2
H73B H -0.071028 -0.146912 0.522081 0.076 Uiso 0.227(7) 1 calc R U P A -2
C74' C -0.0947(6) -0.0152(8) 0.4977(7) 0.124(13) Uiso 0.227(7) 1 d G U P A -2
H74B H -0.161924 -0.016779 0.495065 0.149 Uiso 0.227(7) 1 calc R U P A -2
C75' C -0.0504(7) 0.0643(7) 0.4856(5) 0.057(4) Uiso 0.227(7) 1 d G U P A -2
H75B H -0.087322 0.117157 0.474615 0.068 Uiso 0.227(7) 1 calc R U P A -2
C76' C 0.0479(7) 0.0666(6) 0.4895(3) 0.047(3) Uiso 0.227(7) 1 d DG U P A -2
H76B H 0.078178 0.120960 0.481182 0.056 Uiso 0.227(7) 1 calc R U P A -2

loop_
_atom_site_aniso_label
_atom_site_aniso_U_11
_atom_site_aniso_U_22
_atom_site_aniso_U_33
_atom_site_aniso_U_23
_atom_site_aniso_U_13
_atom_site_aniso_U_12
Al1 0.0232(3) 0.0303(3) 0.0267(3) 0.0047(2) 0.0054(2) -0.0005(2)
Mg1 0.0245(3) 0.0351(4) 0.0239(3) 0.0034(3) 0.0027(2) -0.0008(3)
N1 0.0227(7) 0.0300(9) 0.0265(8) 0.0015(7) 0.0061(6) -0.0011(6)
C1 0.0282(9) 0.0314(10) 0.0243(9) -0.0011(8) 0.0064(7) 0.0015(8)
C2 0.0294(9) 0.0354(11) 0.0254(9) 0.0049(8) 0.0092(7) -0.0008(8)
C3 0.0281(9) 0.0277(10) 0.0285(9) -0.0012(8) 0.0105(7) -0.0011(8)
N3 0.0231(7) 0.0311(9) 0.0261(8) 0.0011(7) 0.0058(6) -0.0011(6)
C4 0.0351(10) 0.0445(13) 0.0294(10) 0.0087(9) 0.0010(8) -0.0018(9)
C5 0.0313(10) 0.0385(12) 0.0372(11) 0.0042(9) 0.0104(8) -0.0067(9)
C6 0.0228(8) 0.0338(11) 0.0268(9) 0.0060(8) 0.0053(7) -0.0014(8)
C7 0.0287(9) 0.0340(11) 0.0329(10) 0.0068(9) 0.0079(8) 0.0024(8)
C8 0.0284(10) 0.0487(14) 0.0500(13) 0.0006(11) 0.0155(9) 0.0015(10)
C9 0.0255(10) 0.0575(16) 0.0582(15) 0.0039(12) 0.0118(9) -0.0096(10)
C10 0.0327(11) 0.0450(14) 0.0465(13) -0.0018(10) 0.0070(9) -0.0112(10)
C11 0.0303(10) 0.0375(12) 0.0312(10) 0.0010(9) 0.0057(8) -0.0040(8)
C12 0.0331(10) 0.0334(11) 0.0413(12) -0.0012(9) 0.0115(8) 0.0057(9)
C13 0.0706(17) 0.0570(17) 0.0435(14) -0.0056(12) 0.0186(12) -0.0017(14)
C14 0.0725(17) 0.0387(14) 0.0566(16) 0.0061(12) 0.0214(13) 0.0107(13)
C15 0.0372(11) 0.0447(14) 0.0437(13) -0.0132(10) 0.0105(9) -0.0078(10)
C16 0.088(2) 0.0489(16) 0.0401(14) -0.0092(12) 0.0123(13) -0.0016(15)
C17 0.0606(16) 0.0545(17) 0.0531(15) -0.0010(13) 0.0087(12) 0.0160(13)
C18 0.0256(9) 0.0437(12) 0.0263(9) 0.0012(9) 0.0063(7) -0.0057(8)
C19 0.0261(10) 0.0444(13) 0.0436(12) 0.0030(10) 0.0035(8) -0.0023(9)
C20 0.0284(11) 0.0635(17) 0.0531(15) 0.0109(13) -0.0029(10) -0.0023(11)
C21 0.0360(12) 0.088(2) 0.0391(13) 0.0072(14) -0.0064(9) -0.0151(13)
C22 0.0479(14) 0.0731(19) 0.0333(12) -0.0103(12) 0.0072(10) -0.0212(13)
C23 0.0354(10) 0.0505(14) 0.0295(10) -0.0055(10) 0.0096(8) -0.0107(10)
C24 0.0290(11) 0.0489(15) 0.0638(16) -0.0056(12) 0.0036(10) 0.0091(10)
C25 0.0588(16) 0.0616(18) 0.0621(17) 0.0070(14) 0.0204(13) 0.0191(14)
C26 0.0453(14) 0.0517(17) 0.097(2) -0.0010(16) 0.0212(14) -0.0030(12)
C27 0.0475(13) 0.0514(15) 0.0463(14) -0.0186(12) 0.0160(10) -0.0035(11)
C28 0.075(2) 0.0618(19) 0.085(2) -0.0236(17) 0.0503(18) -0.0128(16)
C29 0.0716(18) 0.0570(18) 0.0563(16) -0.0070(14) 0.0275(14) -0.0010(14)
N31 0.0287(8) 0.0395(10) 0.0294(9) 0.0013(7) 0.0042(6) 0.0005(7)
C31 0.0283(9) 0.0396(12) 0.0339(11) 0.0067(9) 0.0083(8) 0.0020(9)
C32 0.0303(10) 0.0458(13) 0.0307(10) 0.0061(9) -0.0003(8) 0.0024(9)
C33 0.0267(9) 0.0474(13) 0.0306(10) 0.0009(9) 0.0013(8) -0.0014(9)
N33 0.0278(8) 0.0382(10) 0.0316(9) 0.0007(8) 0.0021(6) -0.0029(7)
C34 0.0412(12) 0.0459(14) 0.0427(13) 0.0060(11) 0.0027(9) 0.0088(10)
C35 0.0383(11) 0.0533(15) 0.0405(12) -0.0048(11) -0.0070(9) -0.0004(11)
C36 0.0354(10) 0.0416(12) 0.0266(10) 0.0013(9) 0.0061(8) 0.0049(9)
C37 0.0440(12) 0.0551(15) 0.0377(12) 0.0050(11) 0.0152(9) 0.0050(11)
C38 0.0572(15) 0.0685(18) 0.0368(13) -0.0007(12) 0.0211(11) 0.0115(14)
C39 0.0635(16) 0.0604(17) 0.0396(13) -0.0119(12) 0.0139(11) 0.0066(14)
C40 0.0523(14) 0.0492(15) 0.0417(13) -0.0094(11) 0.0103(10) -0.0025(11)
C41 0.0363(11) 0.0410(12) 0.0323(11) -0.0030(9) 0.0075(8) 0.0029(9)
C42 0.0478(14) 0.076(2) 0.0539(16) 0.0017(14) 0.0241(12) -0.0025(14)
C43 0.090(2) 0.069(2) 0.0628(19) 0.0036(16) 0.0195(17) -0.0129(18)
C44 0.0413(12) 0.0489(15) 0.0485(13) -0.0137(11) 0.0164(10) -0.0074(11)
C45 0.103(3) 0.064(2) 0.072(2) -0.0164(17) 0.0521(19) -0.0260(18)
C46 0.0294(10) 0.0390(12) 0.0404(12) -0.0009(10) -0.0025(8) -0.0037(9)
C47 0.0345(11) 0.0476(14) 0.0477(13) -0.0062(11) 0.0014(9) -0.0021(10)
C48 0.0477(14) 0.0509(16) 0.0678(18) -0.0160(14) 0.0053(12) -0.0038(12)
C49 0.0521(15) 0.0424(15) 0.094(2) -0.0097(15) 0.0032(15) -0.0071(12)
C50 0.0486(14) 0.0504(17) 0.079(2) 0.0091(15) 0.0059(13) -0.0159(13)
C51 0.0364(11) 0.0459(14) 0.0504(14) 0.0030(11) -0.0002(10) -0.0081(10)
C52 0.0482(13) 0.0561(16) 0.0447(13) -0.0028(12) 0.0112(10) 0.0039(12)
C53 0.0505(15) 0.071(2) 0.0588(17) 0.0070(15) 0.0159(12) 0.0022(14)
C54 0.0514(14) 0.0645(18) 0.0479(14) 0.0052(13) 0.0111(11) -0.0189(13)
C55 0.0568(17) 0.101(3) 0.069(2) -0.0094(19) 0.0220(14) -0.0048(17)
O61 0.0440(8) 0.0442(9) 0.0284(7) 0.0090(7) 0.0137(6) -0.0022(7)
C62 0.0291(9) 0.0341(11) 0.0259(9) 0.0048(8) 0.0061(7) 0.0001(8)
C63 0.0252(9) 0.0345(11) 0.0247(9) 0.0037(8) 0.0044(7) 0.0008(8)
O64 0.0287(7) 0.0402(8) 0.0236(6) 0.0092(6) 0.0060(5) -0.0008(6)

loop_
_atom_type_symbol
_atom_type_description
_atom_type_scat_dispersion_real
_atom_type_scat_dispersion_imag
_atom_type_scat_source
C C 0.0181 0.0091 'International Tables Vol C Tables 4.2.6.8 and 6.1.1.4'
H H 0.0000 0.0000 'International Tables Vol C Tables 4.2.6.8 and 6.1.1.4'
Al Al 0.2130 0.2455 'International Tables Vol C Tables 4.2.6.8 and 6.1.1.4'
Mg Mg 0.1719 0.1771 'International Tables Vol C Tables 4.2.6.8 and 6.1.1.4'
N N 0.0311 0.0180 'International Tables Vol C Tables 4.2.6.8 and 6.1.1.4'
O O 0.0492 0.0322 'International Tables Vol C Tables 4.2.6.8 and 6.1.1.4'

loop_
_geom_angle_atom_site_label_1
_geom_angle_atom_site_label_2
_geom_angle_atom_site_label_3
_geom_angle
_geom_angle_site_symmetry_1
_geom_angle_site_symmetry_3
_geom_angle_publ_flag
O61 Al1 N3 106.76(8) . . ?
O61 Al1 N1 110.49(7) . . ?
N3 Al1 N1 96.99(7) . . ?
O61 Al1 H1 112.4(9) . . ?
N3 Al1 H1 115.7(9) . . ?
N1 Al1 H1 113.4(9) . . ?
O64 Mg1 O64 80.95(6) . 3_666 ?
O64 Mg1 N33 119.11(8) . . ?
O64 Mg1 N33 113.84(7) 3_666 . ?
O64 Mg1 N31 127.96(7) . . ?
O64 Mg1 N31 121.52(7) 3_666 . ?
N33 Mg1 N31 95.23(7) . . ?
O64 Mg1 Mg1 40.83(4) . 3_666 ?
O64 Mg1 Mg1 40.12(4) 3_666 3_666 ?
N33 Mg1 Mg1 125.80(7) . 3_666 ?
N31 Mg1 Mg1 138.37(6) . 3_666 ?
C1 N1 C6 118.76(15) . . ?
C1 N1 Al1 122.93(13) . . ?
C6 N1 Al1 118.30(12) . . ?
N1 C1 C2 123.09(17) . . ?
N1 C1 C4 120.35(17) . . ?
C2 C1 C4 116.56(17) . . ?
C1 C2 C3 127.92(18) . . ?
C1 C2 H2A 116.0 . . ?
C3 C2 H2A 116.0 . . ?
N3 C3 C2 122.52(17) . . ?
N3 C3 C5 120.29(17) . . ?
C2 C3 C5 117.16(18) . . ?
C3 N3 C18 119.92(16) . . ?
C3 N3 Al1 123.57(13) . . ?
C18 N3 Al1 116.48(13) . . ?
C1 C4 H4A 109.5 . . ?
C1 C4 H4B 109.5 . . ?
H4A C4 H4B 109.5 . . ?
C1 C4 H4C 109.5 . . ?
H4A C4 H4C 109.5 . . ?
H4B C4 H4C 109.5 . . ?
C3 C5 H5A 109.5 . . ?
C3 C5 H5B 109.5 . . ?
H5A C5 H5B 109.5 . . ?
C3 C5 H5C 109.5 . . ?
H5A C5 H5C 109.5 . . ?
H5B C5 H5C 109.5 . . ?
C11 C6 C7 122.05(18) . . ?
C11 C6 N1 119.82(18) . . ?
C7 C6 N1 118.13(18) . . ?
C8 C7 C6 117.5(2) . . ?
C8 C7 C12 120.3(2) . . ?
C6 C7 C12 122.22(17) . . ?
C9 C8 C7 121.1(2) . . ?
C9 C8 H8A 119.5 . . ?
C7 C8 H8A 119.5 . . ?
C10 C9 C8 120.4(2) . . ?
C10 C9 H9A 119.8 . . ?
C8 C9 H9A 119.8 . . ?
C9 C10 C11 121.1(2) . . ?
C9 C10 H10A 119.4 . . ?
C11 C10 H10A 119.4 . . ?
C10 C11 C6 117.7(2) . . ?
C10 C11 C15 118.9(2) . . ?
C6 C11 C15 123.36(18) . . ?
C7 C12 C13 113.0(2) . . ?
C7 C12 C14 111.02(19) . . ?
C13 C12 C14 110.1(2) . . ?
C7 C12 H12A 107.5 . . ?
C13 C12 H12A 107.5 . . ?
C14 C12 H12A 107.5 . . ?
C12 C13 H13A 109.5 . . ?
C12 C13 H13B 109.5 . . ?
H13A C13 H13B 109.5 . . ?
C12 C13 H13C 109.5 . . ?
H13A C13 H13C 109.5 . . ?
H13B C13 H13C 109.5 . . ?
C12 C14 H14A 109.5 . . ?
C12 C14 H14B 109.5 . . ?
H14A C14 H14B 109.5 . . ?
C12 C14 H14C 109.5 . . ?
H14A C14 H14C 109.5 . . ?
H14B C14 H14C 109.5 . . ?
C11 C15 C17 111.4(2) . . ?
C11 C15 C16 111.8(2) . . ?
C17 C15 C16 109.4(2) . . ?
C11 C15 H15A 108.0 . . ?
C17 C15 H15A 108.0 . . ?
C16 C15 H15A 108.0 . . ?
C15 C16 H16A 109.5 . . ?
C15 C16 H16B 109.5 . . ?
H16A C16 H16B 109.5 . . ?
C15 C16 H16C 109.5 . . ?
H16A C16 H16C 109.5 . . ?
H16B C16 H16C 109.5 . . ?
C15 C17 H17A 109.5 . . ?
C15 C17 H17B 109.5 . . ?
H17A C17 H17B 109.5 . . ?
C15 C17 H17C 109.5 . . ?
H17A C17 H17C 109.5 . . ?
H17B C17 H17C 109.5 . . ?
C19 C18 C23 121.51(19) . . ?
C19 C18 N3 119.54(19) . . ?
C23 C18 N3 118.87(19) . . ?
C20 C19 C18 118.2(2) . . ?
C20 C19 C24 119.7(2) . . ?
C18 C19 C24 122.03(19) . . ?
C21 C20 C19 121.1(2) . . ?
C21 C20 H20A 119.5 . . ?
C19 C20 H20A 119.5 . . ?
C22 C21 C20 119.8(2) . . ?
C22 C21 H21A 120.1 . . ?
C20 C21 H21A 120.1 . . ?
C21 C22 C23 122.0(3) . . ?
C21 C22 H22A 119.0 . . ?
C23 C22 H22A 119.0 . . ?
C22 C23 C18 117.2(2) . . ?
C22 C23 C27 120.0(2) . . ?
C18 C23 C27 122.8(2) . . ?
C26 C24 C19 112.9(2) . . ?
C26 C24 C25 110.3(2) . . ?
C19 C24 C25 111.1(2) . . ?
C26 C24 H24A 107.4 . . ?
C19 C24 H24A 107.4 . . ?
C25 C24 H24A 107.4 . . ?
C24 C25 H25A 109.5 . . ?
C24 C25 H25B 109.5 . . ?
H25A C25 H25B 109.5 . . ?
C24 C25 H25C 109.5 . . ?
H25A C25 H25C 109.5 . . ?
H25B C25 H25C 109.5 . . ?
C24 C26 H26A 109.5 . . ?
C24 C26 H26B 109.5 . . ?
H26A C26 H26B 109.5 . . ?
C24 C26 H26C 109.5 . . ?
H26A C26 H26C 109.5 . . ?
H26B C26 H26C 109.5 . . ?
C23 C27 C28 112.1(2) . . ?
C23 C27 C29 111.0(2) . . ?
C28 C27 C29 110.2(2) . . ?
C23 C27 H27A 107.8 . . ?
C28 C27 H27A 107.8 . . ?
C29 C27 H27A 107.8 . . ?
C27 C28 H28A 109.5 . . ?
C27 C28 H28B 109.5 . . ?
H28A C28 H28B 109.5 . . ?
C27 C28 H28C 109.5 . . ?
H28A C28 H28C 109.5 . . ?
H28B C28 H28C 109.5 . . ?
C27 C29 H29A 109.5 . . ?
C27 C29 H29B 109.5 . . ?
H29A C29 H29B 109.5 . . ?
C27 C29 H29C 109.5 . . ?
H29A C29 H29C 109.5 . . ?
H29B C29 H29C 109.5 . . ?
C31 N31 C36 116.35(18) . . ?
C31 N31 Mg1 118.50(15) . . ?
C36 N31 Mg1 124.95(13) . . ?
N31 C31 C32 124.7(2) . . ?
N31 C31 C34 119.4(2) . . ?
C32 C31 C34 115.83(19) . . ?
C33 C32 C31 130.5(2) . . ?
C33 C32 H32A 114.8 . . ?
C31 C32 H32A 114.8 . . ?
N33 C33 C32 124.3(2) . . ?
N33 C33 C35 119.5(2) . . ?
C32 C33 C35 116.2(2) . . ?
C33 N33 C46 117.37(18) . . ?
C33 N33 Mg1 119.50(16) . . ?
C46 N33 Mg1 122.62(13) . . ?
C31 C34 H34A 109.5 . . ?
C31 C34 H34B 109.5 . . ?
H34A C34 H34B 109.5 . . ?
C31 C34 H34C 109.5 . . ?
H34A C34 H34C 109.5 . . ?
H34B C34 H34C 109.5 . . ?
C33 C35 H35A 109.5 . . ?
C33 C35 H35B 109.5 . . ?
H35A C35 H35B 109.5 . . ?
C33 C35 H35C 109.5 . . ?
H35A C35 H35C 109.5 . . ?
H35B C35 H35C 109.5 . . ?
C41 C36 C37 120.6(2) . . ?
C41 C36 N31 120.39(18) . . ?
C37 C36 N31 119.0(2) . . ?
C38 C37 C36 118.2(2) . . ?
C38 C37 C42 120.0(2) . . ?
C36 C37 C42 121.8(2) . . ?
C39 C38 C37 121.6(2) . . ?
C39 C38 H38A 119.2 . . ?
C37 C38 H38A 119.2 . . ?
C38 C39 C40 119.8(2) . . ?
C38 C39 H39A 120.1 . . ?
C40 C39 H39A 120.1 . . ?
C39 C40 C41 121.3(2) . . ?
C39 C40 H40A 119.3 . . ?
C41 C40 H40A 119.3 . . ?
C40 C41 C36 118.4(2) . . ?
C40 C41 C44 119.8(2) . . ?
C36 C41 C44 121.8(2) . . ?
C43 C42 C37 111.4(2) . . ?
C43 C42 H42A 109.4 . . ?
C37 C42 H42A 109.4 . . ?
C43 C42 H42B 109.4 . . ?
C37 C42 H42B 109.4 . . ?
H42A C42 H42B 108.0 . . ?
C42 C43 H43A 109.5 . . ?
C42 C43 H43B 109.5 . . ?
H43A C43 H43B 109.5 . . ?
C42 C43 H43C 109.5 . . ?
H43A C43 H43C 109.5 . . ?
H43B C43 H43C 109.5 . . ?
C41 C44 C45 113.9(2) . . ?
C41 C44 H44A 108.8 . . ?
C45 C44 H44A 108.8 . . ?
C41 C44 H44B 108.8 . . ?
C45 C44 H44B 108.8 . . ?
H44A C44 H44B 107.7 . . ?
C44 C45 H45A 109.5 . . ?
C44 C45 H45B 109.5 . . ?
H45A C45 H45B 109.5 . . ?
C44 C45 H45C 109.5 . . ?
H45A C45 H45C 109.5 . . ?
H45B C45 H45C 109.5 . . ?
C47 C46 C51 121.0(2) . . ?
C47 C46 N33 120.5(2) . . ?
C51 C46 N33 118.5(2) . . ?
C48 C47 C46 118.3(2) . . ?
C48 C47 C52 119.3(2) . . ?
C46 C47 C52 122.4(2) . . ?
C49 C48 C47 121.3(3) . . ?
C49 C48 H48A 119.4 . . ?
C47 C48 H48A 119.4 . . ?
C50 C49 C48 119.7(3) . . ?
C50 C49 H49A 120.1 . . ?
C48 C49 H49A 120.1 . . ?
C49 C50 C51 121.7(3) . . ?
C49 C50 H50A 119.2 . . ?
C51 C50 H50A 119.2 . . ?
C50 C51 C46 117.9(3) . . ?
C50 C51 C54 120.1(2) . . ?
C46 C51 C54 122.0(2) . . ?
C47 C52 C53 113.3(2) . . ?
C47 C52 H52A 108.9 . . ?
C53 C52 H52A 108.9 . . ?
C47 C52 H52B 108.9 . . ?
C53 C52 H52B 108.9 . . ?
H52A C52 H52B 107.7 . . ?
C52 C53 H53A 109.5 . . ?
C52 C53 H53B 109.5 . . ?
H53A C53 H53B 109.5 . . ?
C52 C53 H53C 109.5 . . ?
H53A C53 H53C 109.5 . . ?
H53B C53 H53C 109.5 . . ?
C51 C54 C55 114.3(2) . . ?
C51 C54 H54A 108.7 . . ?
C55 C54 H54A 108.7 . . ?
C51 C54 H54B 108.7 . . ?
C55 C54 H54B 108.7 . . ?
H54A C54 H54B 107.6 . . ?
C54 C55 H55A 109.5 . . ?
C54 C55 H55B 109.5 . . ?
H55A C55 H55B 109.5 . . ?
C54 C55 H55C 109.5 . . ?
H55A C55 H55C 109.5 . . ?
H55B C55 H55C 109.5 . . ?
C62 O61 Al1 136.52(15) . . ?
C63 C62 O61 175.2(2) . . ?
C62 C63 O64 177.1(2) . . ?
C63 O64 Mg1 134.59(12) . . ?
C63 O64 Mg1 126.36(12) . 3_666 ?
Mg1 O64 Mg1 99.05(6) . 3_666 ?
C71 C70 H70A 109.5 . . ?
C71 C70 H70B 109.5 . . ?
H70A C70 H70B 109.5 . . ?
C71 C70 H70C 109.5 . . ?
H70A C70 H70C 109.5 . . ?
H70B C70 H70C 109.5 . . ?
C72 C71 C76 120.0 . . ?
C72 C71 C70 119.3(7) . . ?
C76 C71 C70 120.4(7) . . ?
C73 C72 C71 120.0 . . ?
C73 C72 H72A 120.0 . . ?
C71 C72 H72A 120.0 . . ?
C74 C73 C72 120.0 . . ?
C74 C73 H73A 120.0 . . ?
C72 C73 H73A 120.0 . . ?
C73 C74 C75 120.0 . . ?
C73 C74 H74A 120.0 . . ?
C75 C74 H74A 120.0 . . ?
C76 C75 C74 120.0 . . ?
C76 C75 H75A 120.0 . . ?
C74 C75 H75A 120.0 . . ?
C75 C76 C71 120.0 . . ?
C75 C76 H76A 120.0 . . ?
C71 C76 H76A 120.0 . . ?
C71' C70' H70D 109.5 . . ?
C71' C70' H70E 109.5 . . ?
H70D C70' H70E 109.5 . . ?
C71' C70' H70F 109.5 . . ?
H70D C70' H70F 109.5 . . ?
H70E C70' H70F 109.5 . . ?
C72' C71' C76' 120.0 . . ?
C72' C71' C70' 120.6(6) . . ?
C76' C71' C70' 118.8(6) . . ?
C71' C72' C73' 120.0 . . ?
C71' C72' H72B 120.0 . . ?
C73' C72' H72B 120.0 . . ?
C72' C73' C74' 120.0 . . ?
C72' C73' H73B 120.0 . . ?
C74' C73' H73B 120.0 . . ?
C75' C74' C73' 120.0 . . ?
C75' C74' H74B 120.0 . . ?
C73' C74' H74B 120.0 . . ?
C74' C75' C76' 120.0 . . ?
C74' C75' H75B 120.0 . . ?
C76' C75' H75B 120.0 . . ?
C75' C76' C71' 120.0 . . ?
C75' C76' H76B 120.0 . . ?
C71' C76' H76B 120.0 . . ?

loop_
_geom_bond_atom_site_label_1
_geom_bond_atom_site_label_2
_geom_bond_distance
_geom_bond_site_symmetry_2
_geom_bond_publ_flag
Al1 O61 1.7301(16) . ?
Al1 N3 1.8938(17) . ?
Al1 N1 1.8968(16) . ?
Al1 H1 1.54(3) . ?
Mg1 O64 1.9596(14) . ?
Mg1 O64 1.9882(14) 3_666 ?
Mg1 N33 2.0294(18) . ?
Mg1 N31 2.0374(19) . ?
Mg1 Mg1 3.0031(12) 3_666 ?
N1 C1 1.341(2) . ?
N1 C6 1.451(2) . ?
C1 C2 1.395(3) . ?
C1 C4 1.509(3) . ?
C2 C3 1.402(3) . ?
C2 H2A 0.9500 . ?
C3 N3 1.334(3) . ?
C3 C5 1.501(3) . ?
N3 C18 1.448(2) . ?
C4 H4A 0.9800 . ?
C4 H4B 0.9800 . ?
C4 H4C 0.9800 . ?
C5 H5A 0.9800 . ?
C5 H5B 0.9800 . ?
C5 H5C 0.9800 . ?
C6 C11 1.400(3) . ?
C6 C7 1.406(3) . ?
C7 C8 1.397(3) . ?
C7 C12 1.517(3) . ?
C8 C9 1.382(4) . ?
C8 H8A 0.9500 . ?
C9 C10 1.372(3) . ?
C9 H9A 0.9500 . ?
C10 C11 1.397(3) . ?
C10 H10A 0.9500 . ?
C11 C15 1.521(3) . ?
C12 C13 1.524(3) . ?
C12 C14 1.525(3) . ?
C12 H12A 1.0000 . ?
C13 H13A 0.9800 . ?
C13 H13B 0.9800 . ?
C13 H13C 0.9800 . ?
C14 H14A 0.9800 . ?
C14 H14B 0.9800 . ?
C14 H14C 0.9800 . ?
C15 C17 1.526(4) . ?
C15 C16 1.533(3) . ?
C15 H15A 1.0000 . ?
C16 H16A 0.9800 . ?
C16 H16B 0.9800 . ?
C16 H16C 0.9800 . ?
C17 H17A 0.9800 . ?
C17 H17B 0.9800 . ?
C17 H17C 0.9800 . ?
C18 C19 1.398(3) . ?
C18 C23 1.404(3) . ?
C19 C20 1.397(3) . ?
C19 C24 1.523(3) . ?
C20 C21 1.377(4) . ?
C20 H20A 0.9500 . ?
C21 C22 1.368(4) . ?
C21 H21A 0.9500 . ?
C22 C23 1.401(3) . ?
C22 H22A 0.9500 . ?
C23 C27 1.516(4) . ?
C24 C26 1.518(4) . ?
C24 C25 1.536(4) . ?
C24 H24A 1.0000 . ?
C25 H25A 0.9800 . ?
C25 H25B 0.9800 . ?
C25 H25C 0.9800 . ?
C26 H26A 0.9800 . ?
C26 H26B 0.9800 . ?
C26 H26C 0.9800 . ?
C27 C28 1.529(3) . ?
C27 C29 1.540(4) . ?
C27 H27A 1.0000 . ?
C28 H28A 0.9800 . ?
C28 H28B 0.9800 . ?
C28 H28C 0.9800 . ?
C29 H29A 0.9800 . ?
C29 H29B 0.9800 . ?
C29 H29C 0.9800 . ?
N31 C31 1.337(3) . ?
N31 C36 1.445(3) . ?
C31 C32 1.399(3) . ?
C31 C34 1.513(3) . ?
C32 C33 1.399(3) . ?
C32 H32A 0.9500 . ?
C33 N33 1.336(3) . ?
C33 C35 1.510(3) . ?
N33 C46 1.436(3) . ?
C34 H34A 0.9800 . ?
C34 H34B 0.9800 . ?
C34 H34C 0.9800 . ?
C35 H35A 0.9800 . ?
C35 H35B 0.9800 . ?
C35 H35C 0.9800 . ?
C36 C41 1.400(3) . ?
C36 C37 1.408(3) . ?
C37 C38 1.399(4) . ?
C37 C42 1.514(4) . ?
C38 C39 1.363(4) . ?
C38 H38A 0.9500 . ?
C39 C40 1.378(4) . ?
C39 H39A 0.9500 . ?
C40 C41 1.396(3) . ?
C40 H40A 0.9500 . ?
C41 C44 1.509(3) . ?
C42 C43 1.512(4) . ?
C42 H42A 0.9900 . ?
C42 H42B 0.9900 . ?
C43 H43A 0.9800 . ?
C43 H43B 0.9800 . ?
C43 H43C 0.9800 . ?
C44 C45 1.511(4) . ?
C44 H44A 0.9900 . ?
C44 H44B 0.9900 . ?
C45 H45A 0.9800 . ?
C45 H45B 0.9800 . ?
C45 H45C 0.9800 . ?
C46 C47 1.405(3) . ?
C46 C51 1.406(3) . ?
C47 C48 1.394(4) . ?
C47 C52 1.518(4) . ?
C48 C49 1.381(4) . ?
C48 H48A 0.9500 . ?
C49 C50 1.372(4) . ?
C49 H49A 0.9500 . ?
C50 C51 1.398(4) . ?
C50 H50A 0.9500 . ?
C51 C54 1.509(4) . ?
C52 C53 1.519(4) . ?
C52 H52A 0.9900 . ?
C52 H52B 0.9900 . ?
C53 H53A 0.9800 . ?
C53 H53B 0.9800 . ?
C53 H53C 0.9800 . ?
C54 C55 1.517(4) . ?
C54 H54A 0.9900 . ?
C54 H54B 0.9900 . ?
C55 H55A 0.9800 . ?
C55 H55B 0.9800 . ?
C55 H55C 0.9800 . ?
O61 C62 1.317(2) . ?
C62 C63 1.181(3) . ?
C63 O64 1.327(2) . ?
C70 C71 1.517(15) . ?
C70 H70A 0.9800 . ?
C70 H70B 0.9800 . ?
C70 H70C 0.9800 . ?
C71 C72 1.3900 . ?
C71 C76 1.3900 . ?
C72 C73 1.3900 . ?
C72 H72A 0.9500 . ?
C73 C74 1.3900 . ?
C73 H73A 0.9500 . ?
C74 C75 1.3900 . ?
C74 H74A 0.9500 . ?
C75 C76 1.3900 . ?
C75 H75A 0.9500 . ?
C76 H76A 0.9500 . ?
C70' C71' 1.588(15) . ?
C70' H70D 0.9800 . ?
C70' H70E 0.9800 . ?
C70' H70F 0.9800 . ?
C71' C72' 1.3900 . ?
C71' C76' 1.3900 . ?
C72' C73' 1.3900 . ?
C72' H72B 0.9500 . ?
C73' C74' 1.3900 . ?
C73' H73B 0.9500 . ?
C74' C75' 1.3900 . ?
C74' H74B 0.9500 . ?
C75' C76' 1.3900 . ?
C75' H75B 0.9500 . ?
C76' H76B 0.9500 . ?
